data_4322892
loop_
_publ_author_name
'Mark J. Riley'
'Debora Neill'
'Paul V. Bernhardt'
'Karl A. Byriel'
'Colin H. L. Kennard'

_publ_section_title
;
 Thermochromism and Structure of Piperazinium Tetrachlorocuprate(II)
 Complexes
;
_journal_name_full 'Inorganic Chemistry'
_journal_page_first 3635
_journal_page_last 3639
_journal_paper_doi 10.1021/ic971612w
_journal_volume 37
_journal_year 1998
_chemical_formula_sum 'C4 H16 Cl4 Cu N2 O2'
_chemical_formula_weight 329.53
_chemical_name_systematic
; 
 ? 
;
_space_group_IT_number 15
_symmetry_cell_setting monoclinic
_symmetry_space_group_name_Hall '-C 2yc'
_symmetry_space_group_name_H-M 'C 1 2/c 1'
_atom_sites_solution_hydrogens geom
_atom_sites_solution_primary direct
_atom_sites_solution_secondary difmap
_audit_creation_method SHELXL
_cell_angle_alpha 90.00
_cell_angle_beta 111.900(10)
_cell_angle_gamma 90.00
_cell_formula_units_Z 4
_cell_length_a 10.538(3)
_cell_length_b 7.4312(5)
_cell_length_c 17.281(4)
_cell_measurement_temperature 293(2)
_cell_volume 1255.6(5)
_computing_structure_refinement 'SHELXL-93 (Sheldrick, 1993)'
_computing_structure_solution 'SHELXS-86 (Sheldrick, 1990)'
_diffrn_ambient_temperature 293(2)
_diffrn_radiation_monochromator graphite
_diffrn_radiation_source 'fine-focus sealed tube'
_diffrn_radiation_type MoK\a
_diffrn_radiation_wavelength 0.71073
_diffrn_reflns_av_R_equivalents 0.0447
_diffrn_reflns_av_sigmaI/netI 0.0137
_diffrn_reflns_limit_h_max 12
_diffrn_reflns_limit_h_min 0
_diffrn_reflns_limit_k_max 8
_diffrn_reflns_limit_k_min 0
_diffrn_reflns_limit_l_max 19
_diffrn_reflns_limit_l_min -20
_diffrn_reflns_number 1177
_diffrn_reflns_theta_max 25.02
_diffrn_reflns_theta_min 2.54
_exptl_absorpt_coefficient_mu 2.565
_exptl_crystal_density_diffrn 1.743
_exptl_crystal_F_000 668
_refine_diff_density_max 0.439
_refine_diff_density_min -0.284
_refine_diff_density_rms 0.076
_refine_ls_extinction_coef 0.0639(23)
_refine_ls_extinction_expression Fc^*^=kFc[1+0.001xFc^2^\l^3^/sin(2\q)]^-1/4^
_refine_ls_extinction_method SHELXL
_refine_ls_goodness_of_fit_all 1.138
_refine_ls_goodness_of_fit_obs 1.157
_refine_ls_matrix_type full
_refine_ls_number_parameters 93
_refine_ls_number_reflns 1112
_refine_ls_number_restraints 0
_refine_ls_restrained_S_all 1.138
_refine_ls_restrained_S_obs 1.157
_refine_ls_R_factor_all 0.0260
_refine_ls_R_factor_obs 0.0246
_refine_ls_shift/esd_max 0.000
_refine_ls_shift/esd_mean 0.000
_refine_ls_structure_factor_coef Fsqd
_refine_ls_weighting_details 'w=1/[\s^2^(Fo^2^)+(0.0399P)^2^+0.8957P] where P=(Fo^2^+2Fc^2^)/3'
_refine_ls_weighting_scheme calc
_refine_ls_wR_factor_all 0.0636
_refine_ls_wR_factor_obs 0.0627
_reflns_number_observed 1050
_reflns_number_total 1112
_reflns_observed_criterion >2sigma(I)
_cod_data_source_file ic971612w_2.cif
_cod_data_source_block 974mar2
_cod_depositor_comments
;
The following automatic conversions were performed:

'_refine_ls_weighting_scheme' value 'calc
w=1/[\s^2^(Fo^2^)+(0.0399P)^2^+0.8957P] where P=(Fo^2^+2Fc^2^)/3' was
changed to 'calc'. New tag '_refine_ls_weighting_details' was
created. The value of the new tag was set to
'w=1/[\s^2^(Fo^2^)+(0.0399P)^2^+0.8957P] where P=(Fo^2^+2Fc^2^)/3'.

Automatic conversion script
Id: cif_fix_values 3143 2015-03-26 13:38:13Z robertas 
;
_cod_database_code 4322892

loop_
_symmetry_equiv_pos_as_xyz
'x, y, z'
'-x, y, -z+1/2'
'x+1/2, y+1/2, z'
'-x+1/2, y+1/2, -z+1/2'
'-x, -y, -z'
'x, -y, z-1/2'
'-x+1/2, -y+1/2, -z'
'x+1/2, -y+1/2, z-1/2'

loop_
_atom_site_aniso_label
_atom_site_aniso_U_11
_atom_site_aniso_U_22
_atom_site_aniso_U_33
_atom_site_aniso_U_23
_atom_site_aniso_U_13
_atom_site_aniso_U_12
Cu1 0.0272(2) 0.0392(3) 0.0252(3) 0.000 0.0077(2) 0.000
Cl1 0.0310(3) 0.0427(3) 0.0302(3) -0.0050(2) 0.0105(2) 0.0017(2)
Cl2 0.0356(3) 0.0552(4) 0.0345(3) 0.0157(2) 0.0119(2) 0.0034(2)
N1 0.0287(10) 0.0485(11) 0.0202(8) -0.0001(8) 0.0034(8) 0.0007(8)
C1 0.0342(11) 0.0367(12) 0.0291(10) -0.0026(9) 0.0078(9) -0.0013(9)
C2 0.0326(11) 0.0371(12) 0.0315(10) 0.0023(9) 0.0097(9) 0.0048(9)
O1 0.087(2) 0.0614(13) 0.0681(14) 0.0130(12) 0.0544(13) 0.0171(12)

loop_
_atom_site_label
_atom_site_type_symbol
_atom_site_fract_x
_atom_site_fract_y
_atom_site_fract_z
_atom_site_U_iso_or_equiv
_atom_site_thermal_displace_type
_atom_site_occupancy
_atom_site_calc_flag
_atom_site_refinement_flags
_atom_site_disorder_group
Cu1 Cu 0.5000 0.58412(5) 0.2500 0.0311(2) Uani 1 d S .
Cl1 Cl 0.30548(5) 0.71159(7) 0.25113(3) 0.0349(2) Uani 1 d . .
Cl2 Cl 0.58665(5) 0.47543(8) 0.37994(3) 0.0421(2) Uani 1 d . .
N1 N 0.9101(2) 0.4981(3) 0.41475(11) 0.0341(4) Uani 1 d . .
H1N H 0.8336(34) 0.4932(39) 0.3814(19) 0.045(7) Uiso 1 d . .
H2N H 0.9645(31) 0.5067(39) 0.3903(19) 0.043(7) Uiso 1 d . .
C1 C 0.9359(2) 0.3312(3) 0.46610(13) 0.0345(5) Uani 1 d . .
H1A H 0.8685(29) 0.3330(37) 0.4898(18) 0.044(7) Uiso 1 d . .
H1B H 0.9282(25) 0.2357(37) 0.4309(17) 0.039(6) Uiso 1 d . .
C2 C 0.9234(2) 0.6612(3) 0.46689(14) 0.0344(5) Uani 1 d . .
H2A H 0.8552(25) 0.6526(35) 0.4921(16) 0.035(6) Uiso 1 d . .
H2B H 0.9087(28) 0.7557(38) 0.4312(18) 0.043(7) Uiso 1 d . .
O1 O 0.3727(3) 1.0255(4) 0.1398(2) 0.0646(6) Uani 1 d . .
H1 H 0.3480(45) 0.9614(62) 0.1721(29) 0.086(12) Uiso 1 d . .
H2 H 0.3767(58) 1.1140(74) 0.1663(36) 0.117(20) Uiso 1 d . .

loop_
_atom_type_symbol
_atom_type_description
_atom_type_scat_dispersion_real
_atom_type_scat_dispersion_imag
_atom_type_scat_source
C C 0.0033 0.0016 'International Tables Vol C Tables 4.2.6.8 and 6.1.1.4'
H H 0.0000 0.0000 'International Tables Vol C Tables 4.2.6.8 and 6.1.1.4'
Cl Cl 0.1484 0.1585 'International Tables Vol C Tables 4.2.6.8 and 6.1.1.4'
N N 0.0061 0.0033 'International Tables Vol C Tables 4.2.6.8 and 6.1.1.4'
O O 0.0106 0.0060 'International Tables Vol C Tables 4.2.6.8 and 6.1.1.4'
Cu Cu 0.3201 1.2651 'International Tables Vol C Tables 4.2.6.8 and 6.1.1.4'

loop_
_geom_angle_atom_site_label_1
_geom_angle_atom_site_label_2
_geom_angle_atom_site_label_3
_geom_angle
_geom_angle_site_symmetry_1
_geom_angle_site_symmetry_3
_geom_angle_publ_flag
Cl2 Cu1 Cl2 137.65(4) 2_655 . ?
Cl2 Cu1 Cl1 100.04(2) 2_655 2_655 ?
Cl2 Cu1 Cl1 97.35(2) . 2_655 ?
Cl2 Cu1 Cl1 97.35(2) 2_655 . ?
Cl2 Cu1 Cl1 100.04(2) . . ?
Cl1 Cu1 Cl1 130.55(3) 2_655 . ?
C2 N1 C1 111.3(2) . . ?
N1 C1 C2 109.6(2) . 5_766 ?
N1 C2 C1 109.9(2) . 5_766 ?

loop_
_geom_bond_atom_site_label_1
_geom_bond_atom_site_label_2
_geom_bond_distance
_geom_bond_site_symmetry_2
_geom_bond_publ_flag
Cu1 Cl2 2.2358(7) 2_655 ?
Cu1 Cl2 2.2358(7) . ?
Cu1 Cl1 2.2649(7) 2_655 ?
Cu1 Cl1 2.2649(7) . ?
N1 C2 1.486(3) . ?
N1 C1 1.490(3) . ?
C1 C2 1.504(3) 5_766 ?
C2 C1 1.504(3) 5_766 ?
